data_7718264
loop_
_publ_author_name
'Zuffa, Caterina'
'Veclani, Daniele'
'Marchini, Marianna'
'Monti, Filippo'
'Cappuccino, Chiara'
'Maini, Lucia'
'Ventura, Barbara'

_publ_section_title
;
 Rationalization of the structural, electronic and photophysical
 properties of silver(I) halide <i>n</i>-picolylamine hybrid coordination
 polymers.
;
_journal_issue 7
_journal_name_full 'Dalton transactions (Cambridge, England : 2003)'
_journal_page_first 2799
_journal_page_last 2811
_journal_paper_doi 10.1039/d4dt03003f
_journal_volume 54
_journal_year 2025
_chemical_formula_moiety 'C6 H9 Ag Cl2 N2'
_chemical_formula_sum 'C6 H9 Ag Cl2 N2'
_chemical_formula_weight 287.92
_chemical_name_systematic '[Ag(H4-pica)Cl2]n'
_chemical_properties_physical Photo-sensitive
_space_group_crystal_system orthorhombic
_space_group_IT_number 61
_space_group_name_Hall '-P 2ac 2ab'
_space_group_name_H-M_alt 'P b c a'
_atom_sites_solution_hydrogens geom
_audit_creation_date 2023-01-30
_audit_creation_method
;
Olex2 1.5
(compiled 2022.04.07 svn.rca3783a0 for OlexSys, GUI svn.r6498)
;
_audit_update_record
;
2024-06-13 deposited with the CCDC.	2025-01-03 downloaded from the CCDC.
;
_cell_angle_alpha 90
_cell_angle_beta 90
_cell_angle_gamma 90
_cell_formula_units_Z 8
_cell_length_a 13.2106(4)
_cell_length_b 7.0400(3)
_cell_length_c 19.2703(5)
_cell_measurement_reflns_used 8589
_cell_measurement_temperature 293(2)
_cell_measurement_theta_max 28.6100
_cell_measurement_theta_min 3.4440
_cell_volume 1792.19(10)
_computing_cell_refinement 'CrysAlisPro 1.171.38.46 (Rigaku OD, 2015)'
_computing_data_collection 'CrysAlisPro 1.171.38.46 (Rigaku OD, 2015)'
_computing_data_reduction 'CrysAlisPro 1.171.38.46 (Rigaku OD, 2015)'
_computing_molecular_graphics 'Olex2 1.5 (Dolomanov et al., 2009)'
_computing_publication_material 'Olex2 1.5 (Dolomanov et al., 2009)'
_computing_structure_refinement 'SHELXL 2018/3 (Sheldrick, 2015)'
_diffrn_ambient_temperature 293(2)
_diffrn_detector 'CCD plate'
_diffrn_detector_area_resol_mean 16.1340
_diffrn_detector_type Sapphire3
_diffrn_measured_fraction_theta_full 0.998
_diffrn_measured_fraction_theta_max 0.920
_diffrn_measurement_details
;
List of Runs (angles in degrees, time in seconds):

  # Type    Start    End  Width  t~exp~   \w     \q     \k     \f   Frames
#--------------------------------------------------------------------------
  1  \w    -85.00   2.00   1.00   21.45    --  -16.52 -57.00 120.00   87
  2  \w    -86.00   2.00   1.00   21.45    --  -16.52 -38.00 -60.00   88
  3  \w    -36.00  50.00   1.00   21.45    --  -16.52  38.00  30.00   86
  4  \w    -71.00   4.00   1.00   21.45    --  -16.52 124.00  48.84   75
  5  \w    -85.00   6.00   1.00   21.45    --  -16.52 -38.00-150.00   91
  6  \w    -16.00  23.00   1.00   21.45    --  -16.52 -99.00  30.00   39
  7  \w    -83.00 -11.00   1.00   21.45    --  -16.52 143.00 126.00   72
  8  \w     37.00  87.00   1.00   21.45    --   17.61  38.00  60.00   50
  9  \w     57.00  83.00   1.00   21.45    --   17.61-143.00  71.00   26
 10  \w    -49.00  35.00   1.00   21.45    --   17.61 -38.00-120.00   84
;
_diffrn_measurement_device 'four-circle diffractometer'
_diffrn_measurement_device_type 'Xcalibur, Sapphire3'
_diffrn_measurement_method '\w scans'
_diffrn_orient_matrix_type 'CrysAlisPro convention (1999,Acta A55,543-557)'
_diffrn_orient_matrix_UB_11 -0.0183903000
_diffrn_orient_matrix_UB_12 0.0933852000
_diffrn_orient_matrix_UB_13 -0.0057173000
_diffrn_orient_matrix_UB_21 -0.0056092000
_diffrn_orient_matrix_UB_22 0.0128039000
_diffrn_orient_matrix_UB_23 0.0363020000
_diffrn_orient_matrix_UB_31 0.0501381000
_diffrn_orient_matrix_UB_32 0.0355883000
_diffrn_orient_matrix_UB_33 0.0019930000
_diffrn_radiation_monochromator graphite
_diffrn_radiation_probe x-ray
_diffrn_radiation_type 'Mo K\a'
_diffrn_radiation_wavelength 0.71073
_diffrn_reflns_av_R_equivalents 0.0347
_diffrn_reflns_av_unetI/netI 0.0205
_diffrn_reflns_Laue_measured_fraction_full 0.998
_diffrn_reflns_Laue_measured_fraction_max 0.920
_diffrn_reflns_limit_h_max 17
_diffrn_reflns_limit_h_min -17
_diffrn_reflns_limit_k_max 8
_diffrn_reflns_limit_k_min -8
_diffrn_reflns_limit_l_max 26
_diffrn_reflns_limit_l_min -26
_diffrn_reflns_number 25352
_diffrn_reflns_point_group_measured_fraction_full 0.998
_diffrn_reflns_point_group_measured_fraction_max 0.920
_diffrn_reflns_theta_full 25.000
_diffrn_reflns_theta_max 29.225
_diffrn_reflns_theta_min 3.445
_diffrn_source 'fine-focus sealed X-ray tube'
_diffrn_source_type 'Enhance (Mo) X-ray Source'
_exptl_absorpt_coefficient_mu 2.781
_exptl_absorpt_correction_T_max 1.00000
_exptl_absorpt_correction_T_min 0.61123
_exptl_absorpt_correction_type multi-scan
_exptl_absorpt_process_details
;
CrysAlisPro 1.171.38.46 (Rigaku Oxford Diffraction, 2015)
Empirical absorption correction using spherical harmonics,
 implemented in SCALE3 ABSPACK scaling algorithm.
;
_exptl_crystal_colour colorless
_exptl_crystal_density_diffrn 2.134
_exptl_crystal_density_method 'not measured'
_exptl_crystal_description rectangular
_exptl_crystal_F_000 1120
_exptl_crystal_size_max 0.187
_exptl_crystal_size_mid 0.127
_exptl_crystal_size_min 0.093
_refine_diff_density_max 0.969
_refine_diff_density_min -0.898
_refine_diff_density_rms 0.089
_refine_ls_extinction_coef 0.0012(2)
_refine_ls_extinction_expression Fc^*^=kFc[1+0.001xFc^2^\l^3^/sin(2\q)]^-1/4^
_refine_ls_extinction_method 'SHELXL-2018/3 (Sheldrick 2018)'
_refine_ls_goodness_of_fit_ref 1.147
_refine_ls_hydrogen_treatment constr
_refine_ls_matrix_type full
_refine_ls_number_parameters 101
_refine_ls_number_reflns 2246
_refine_ls_number_restraints 0
_refine_ls_restrained_S_all 1.147
_refine_ls_R_factor_all 0.0529
_refine_ls_R_factor_gt 0.0431
_refine_ls_shift/su_max 0.001
_refine_ls_shift/su_mean 0.000
_refine_ls_structure_factor_coef Fsqd
_refine_ls_weighting_details 'w=1/[\s^2^(Fo^2^)+(0.0216P)^2^+4.7932P] where P=(Fo^2^+2Fc^2^)/3'
_refine_ls_weighting_scheme calc
_refine_ls_wR_factor_gt 0.0798
_refine_ls_wR_factor_ref 0.0833
_reflns_Friedel_coverage 0.000
_reflns_number_gt 1968
_reflns_number_total 2246
_reflns_threshold_expression 'I > 2\s(I)'
_cod_data_source_file d4dt03003f2.cif
_cod_data_source_block agcl_4pica_acn_b
_cod_database_code 7718264
_shelx_shelxl_version_number 2018/3
_shelx_space_group_comment
;
The symmetry employed for this shelxl refinement is uniquely defined
by the following loop, which should always be used as a source of
symmetry information in preference to the above space-group names.
They are only intended as comments.
;
_olex2_refinement_description
;
1. Fixed Uiso
 At 1.2 times of:
  All C(H) groups, All C(H,H) groups
 At 1.5 times of:
  All N(H,H,H) groups
2.a Secondary CH2 refined with riding coordinates:
 C00B(H00E,H00F)
2.b Me refined with riding coordinates:
 N005(H00A,H00B,H00C)
2.c Aromatic/amide H refined with riding coordinates:
 C006(H006), C008(H008), C009(H009), C00A(H00D)
;
_olex2_submission_special_instructions 'No special instructions were received'
_oxdiff_exptl_absorpt_empirical_details
;
Empirical correction (ABSPACK) includes:
- Absorption correction using spherical harmonics
- Frame scaling
;
_oxdiff_exptl_absorpt_empirical_full_max 1.613
_oxdiff_exptl_absorpt_empirical_full_min 0.824

loop_
_space_group_symop_operation_xyz
'x, y, z'
'-x+1/2, -y, z+1/2'
'-x, y+1/2, -z+1/2'
'x+1/2, -y+1/2, -z'
'-x, -y, -z'
'x-1/2, y, -z-1/2'
'x, -y-1/2, z-1/2'
'-x-1/2, y-1/2, z'

loop_
_atom_site_label
_atom_site_type_symbol
_atom_site_fract_x
_atom_site_fract_y
_atom_site_fract_z
_atom_site_U_iso_or_equiv
_atom_site_adp_type
_atom_site_occupancy
_atom_site_site_symmetry_order
_atom_site_calc_flag
_atom_site_refinement_flags_posn
_atom_site_refinement_flags_adp
_atom_site_refinement_flags_occupancy
_atom_site_disorder_assembly
_atom_site_disorder_group
Ag1 Ag 0.30697(3) 0.35773(6) 0.63132(2) 0.05137(15) Uani 1 1 d . . . . .
Cl02 Cl 0.48209(7) 0.51931(14) 0.63805(5) 0.0374(2) Uani 1 1 d . . . . .
Cl03 Cl 0.31938(7) 0.06711(14) 0.71109(5) 0.0400(2) Uani 1 1 d . . . . .
N004 N 0.2407(2) 0.3593(4) 0.52254(15) 0.0332(7) Uani 1 1 d . . . . .
N005 N 0.0950(3) 0.3204(4) 0.27973(16) 0.0374(7) Uani 1 1 d . . . . .
H00A H 0.064145 0.353749 0.240540 0.056 Uiso 1 1 calc R U . . .
H00B H 0.158290 0.285098 0.270435 0.056 Uiso 1 1 calc R U . . .
H00C H 0.061933 0.224042 0.299195 0.056 Uiso 1 1 calc R U . . .
C006 C 0.2518(3) 0.4421(5) 0.40281(18) 0.0315(8) Uani 1 1 d . . . . .
H006 H 0.292547 0.473072 0.365100 0.038 Uiso 1 1 calc R U . . .
C007 C 0.1480(3) 0.4339(5) 0.39523(19) 0.0295(7) Uani 1 1 d . . . . .
C008 C 0.2950(3) 0.4040(5) 0.4666(2) 0.0327(8) Uani 1 1 d . . . . .
H008 H 0.365113 0.409803 0.470683 0.039 Uiso 1 1 calc R U . . .
C009 C 0.0916(3) 0.3818(6) 0.4525(2) 0.0362(8) Uani 1 1 d . . . . .
H009 H 0.021576 0.370521 0.449378 0.043 Uiso 1 1 calc R U . . .
C00A C 0.1405(3) 0.3465(6) 0.5146(2) 0.0383(9) Uani 1 1 d . . . . .
H00D H 0.101654 0.312115 0.552874 0.046 Uiso 1 1 calc R U . . .
C00B C 0.0963(3) 0.4824(5) 0.32758(19) 0.0357(9) Uani 1 1 d . . . . .
H00E H 0.027272 0.522051 0.336909 0.043 Uiso 1 1 calc R U . . .
H00F H 0.131281 0.587956 0.305864 0.043 Uiso 1 1 calc R U . . .

loop_
_atom_site_aniso_label
_atom_site_aniso_U_11
_atom_site_aniso_U_22
_atom_site_aniso_U_33
_atom_site_aniso_U_23
_atom_site_aniso_U_13
_atom_site_aniso_U_12
Ag1 0.0539(2) 0.0682(3) 0.03198(19) 0.00730(16) -0.00662(15) -0.00063(17)
Cl02 0.0351(5) 0.0451(5) 0.0319(5) 0.0018(4) 0.0038(4) 0.0020(4)
Cl03 0.0404(5) 0.0394(5) 0.0402(5) 0.0081(4) -0.0052(4) -0.0007(4)
N004 0.0399(17) 0.0335(16) 0.0263(15) -0.0003(13) -0.0013(13) -0.0031(14)
N005 0.050(2) 0.0347(17) 0.0275(16) -0.0003(13) -0.0073(14) 0.0026(15)
C006 0.0358(19) 0.0328(18) 0.0257(17) 0.0005(15) 0.0030(15) -0.0029(16)
C007 0.0357(19) 0.0258(17) 0.0270(17) -0.0035(14) -0.0039(15) 0.0008(14)
C008 0.0291(18) 0.034(2) 0.035(2) -0.0033(15) -0.0008(15) -0.0018(15)
C009 0.0294(18) 0.042(2) 0.037(2) -0.0022(17) 0.0016(16) -0.0009(16)
C00A 0.043(2) 0.044(2) 0.0279(19) 0.0018(17) 0.0085(16) -0.0053(18)
C00B 0.042(2) 0.033(2) 0.032(2) -0.0013(16) -0.0052(16) 0.0057(16)

loop_
_atom_type_symbol
_atom_type_description
_atom_type_scat_dispersion_real
_atom_type_scat_dispersion_imag
_atom_type_scat_source
C C 0.0033 0.0016 'International Tables Vol C Tables 4.2.6.8 and 6.1.1.4'
H H 0.0000 0.0000 'International Tables Vol C Tables 4.2.6.8 and 6.1.1.4'
N N 0.0061 0.0033 'International Tables Vol C Tables 4.2.6.8 and 6.1.1.4'
O O 0.0106 0.0060 'International Tables Vol C Tables 4.2.6.8 and 6.1.1.4'
Br Br -0.2901 2.4595 'International Tables Vol C Tables 4.2.6.8 and 6.1.1.4'
Ag Ag -0.8971 1.1015 'International Tables Vol C Tables 4.2.6.8 and 6.1.1.4'
Cl Cl 0.1484 0.1585 'International Tables Vol C Tables 4.2.6.8 and 6.1.1.4'

loop_
_geom_angle_atom_site_label_1
_geom_angle_atom_site_label_2
_geom_angle_atom_site_label_3
_geom_angle
_geom_angle_site_symmetry_1
_geom_angle_site_symmetry_3
_geom_angle_publ_flag
Cl02 Ag1 Cl03 106.51(3) . 8_665 ?
Cl03 Ag1 Cl02 105.32(3) . . ?
Cl03 Ag1 Cl03 97.67(3) . 8_665 ?
N004 Ag1 Cl02 112.94(8) . . ?
N004 Ag1 Cl03 125.57(8) . . ?
N004 Ag1 Cl03 106.49(9) . 8_665 ?
Ag1 Cl03 Ag1 93.13(3) . 8_655 ?
C008 N004 Ag1 122.7(3) . . ?
C008 N004 C00A 117.2(3) . . ?
C00A N004 Ag1 119.1(2) . . ?
H00A N005 H00B 109.5 . . ?
H00A N005 H00C 109.5 . . ?
H00B N005 H00C 109.5 . . ?
C00B N005 H00A 109.5 . . ?
C00B N005 H00B 109.5 . . ?
C00B N005 H00C 109.5 . . ?
C007 C006 H006 120.1 . . ?
C007 C006 C008 119.8(3) . . ?
C008 C006 H006 120.1 . . ?
C006 C007 C009 117.5(3) . . ?
C006 C007 C00B 122.1(3) . . ?
C009 C007 C00B 120.4(3) . . ?
N004 C008 C006 122.9(3) . . ?
N004 C008 H008 118.6 . . ?
C006 C008 H008 118.6 . . ?
C007 C009 H009 120.4 . . ?
C007 C009 C00A 119.2(3) . . ?
C00A C009 H009 120.4 . . ?
N004 C00A C009 123.4(3) . . ?
N004 C00A H00D 118.3 . . ?
C009 C00A H00D 118.3 . . ?
N005 C00B C007 111.8(3) . . ?
N005 C00B H00E 109.3 . . ?
N005 C00B H00F 109.3 . . ?
C007 C00B H00E 109.3 . . ?
C007 C00B H00F 109.3 . . ?
H00E C00B H00F 107.9 . . ?

loop_
_geom_bond_atom_site_label_1
_geom_bond_atom_site_label_2
_geom_bond_distance
_geom_bond_site_symmetry_2
_geom_bond_publ_flag
Ag1 Cl02 2.5813(10) . ?
Ag1 Cl03 2.5644(10) . ?
Ag1 Cl03 2.7059(11) 8_665 ?
Ag1 N004 2.272(3) . ?
N004 C008 1.333(5) . ?
N004 C00A 1.335(5) . ?
N005 H00A 0.8900 . ?
N005 H00B 0.8900 . ?
N005 H00C 0.8900 . ?
N005 C00B 1.467(5) . ?
C006 H006 0.9300 . ?
C006 C007 1.381(5) . ?
C006 C008 1.382(5) . ?
C007 C009 1.382(5) . ?
C007 C00B 1.511(5) . ?
C008 H008 0.9300 . ?
C009 H009 0.9300 . ?
C009 C00A 1.383(5) . ?
C00A H00D 0.9300 . ?
C00B H00E 0.9700 . ?
C00B H00F 0.9700 . ?

loop_
_geom_torsion_atom_site_label_1
_geom_torsion_atom_site_label_2
_geom_torsion_atom_site_label_3
_geom_torsion_atom_site_label_4
_geom_torsion
_geom_torsion_site_symmetry_1
_geom_torsion_site_symmetry_2
_geom_torsion_site_symmetry_3
_geom_torsion_site_symmetry_4
_geom_torsion_publ_flag
Ag1 N004 C008 C006 -166.8(3) . . . . ?
Ag1 N004 C00A C009 167.4(3) . . . . ?
C006 C007 C009 C00A 2.0(6) . . . . ?
C006 C007 C00B N005 83.6(5) . . . . ?
C007 C006 C008 N004 -0.2(6) . . . . ?
C007 C009 C00A N004 -0.3(6) . . . . ?
C008 N004 C00A C009 -1.7(6) . . . . ?
C008 C006 C007 C009 -1.8(5) . . . . ?
C008 C006 C007 C00B 177.3(3) . . . . ?
C009 C007 C00B N005 -97.3(4) . . . . ?
C00A N004 C008 C006 1.9(6) . . . . ?
C00B C007 C009 C00A -177.1(4) . . . . ?
